data_7134316
loop_
_publ_author_name
'Masuda, Ryosuke'
'Yano, Tamaki'
'Kusama, Hiroyuki'

_publ_section_title
;
 Selenoamides with two reactive sites: synthesis, structures, and dual
 reactivity of (selenocarbamoyl)phosphines.
;
_journal_issue 26
_journal_name_full 'Chemical communications (Cambridge, England)'
_journal_page_first 4955
_journal_page_last 4958
_journal_paper_doi 10.1039/d5cc00607d
_journal_volume 61
_journal_year 2025
_chemical_formula_moiety 'C27 H24 N O P Se'
_chemical_formula_sum 'C27 H24 N O P Se'
_chemical_formula_weight 488.40
_chemical_melting_point 425.0(2)
_chemical_name_systematic '(N,N'-dibenzylselenocarbamoyl)(diphenyl)phosphine oxide'
_space_group_crystal_system orthorhombic
_space_group_IT_number 61
_space_group_name_Hall '-P 2ac 2ab'
_space_group_name_H-M_alt 'P b c a'
_atom_sites_solution_hydrogens geom
_atom_sites_solution_primary dual
_audit_creation_date 2024-09-24
_audit_creation_method
;
Olex2 1.5
(compiled 2024.01.12 svn.r2f8d729c for OlexSys, GUI svn.r6928)
;
_audit_update_record
;
2025-02-01 deposited with the CCDC.	2025-03-04 downloaded from the CCDC.
;
_cell_angle_alpha 90
_cell_angle_beta 90
_cell_angle_gamma 90
_cell_formula_units_Z 8
_cell_length_a 17.4280(6)
_cell_length_b 9.6355(3)
_cell_length_c 26.6337(6)
_cell_measurement_reflns_used 10138
_cell_measurement_temperature 100.00(10)
_cell_measurement_theta_max 30.3070
_cell_measurement_theta_min 2.0090
_cell_volume 4472.5(2)
_computing_cell_refinement 'CrysAlisPro 1.171.43.107a (Rigaku OD, 2024)'
_computing_data_collection 'CrysAlisPro 1.171.43.107a (Rigaku OD, 2024)'
_computing_data_reduction 'CrysAlisPro 1.171.43.107a (Rigaku OD, 2024)'
_computing_molecular_graphics 'Olex2 1.5 (Dolomanov et al., 2009)'
_computing_publication_material 'Olex2 1.5 (Dolomanov et al., 2009)'
_computing_structure_refinement 'SHELXL 2019/3 (Sheldrick, 2015)'
_computing_structure_solution 'SHELXT  (Sheldrick, 2015)'
_diffrn_ambient_environment N~2~
_diffrn_ambient_temperature 100.00(10)
_diffrn_detector 'Hybrid Pixel Array Detector'
_diffrn_detector_area_resol_mean 10.0000
_diffrn_measured_fraction_theta_full 1.000
_diffrn_measured_fraction_theta_max 0.967
_diffrn_measurement_details
;
List of Runs (angles in degrees, time in seconds):

  # Type    Start    End  Width  t~exp~   \w     \q     \k     \f   Frames
#--------------------------------------------------------------------------
  1  \w    -12.00  28.50   0.50   98.57    --   20.00  54.00  30.00   81
  2  \w     41.00  85.50   0.50   98.57    --   20.00  54.00  30.00   89
  3  \w    -74.00  78.50   0.50   98.57    --   20.00  54.00-120.00  305
  4  \w    -59.00 -34.50   0.50   98.57    --   20.00  54.00 150.00   49
  5  \w     27.00  67.50   0.50   98.57    --   20.00  54.00 150.00   81
  6  \w    -54.00 -26.50   0.50   98.57    --   20.00  54.00  30.00   55
;
_diffrn_measurement_device 'two-circle diffractometer'
_diffrn_measurement_device_type 'XtaLAB Mini II'
_diffrn_measurement_method '\w scans'
_diffrn_orient_matrix_type 'CrysAlisPro convention (1999,Acta A55,543-557)'
_diffrn_orient_matrix_UB_11 -0.0118378000
_diffrn_orient_matrix_UB_12 -0.0501737000
_diffrn_orient_matrix_UB_13 -0.0178921000
_diffrn_orient_matrix_UB_21 0.0356200000
_diffrn_orient_matrix_UB_22 0.0068259000
_diffrn_orient_matrix_UB_23 -0.0126103000
_diffrn_orient_matrix_UB_31 0.0156789000
_diffrn_orient_matrix_UB_32 -0.0534903000
_diffrn_orient_matrix_UB_33 0.0151659000
_diffrn_radiation_monochromator graphite
_diffrn_radiation_probe x-ray
_diffrn_radiation_type 'Mo K\a'
_diffrn_radiation_wavelength 0.71073
_diffrn_reflns_av_R_equivalents 0.0248
_diffrn_reflns_av_unetI/netI 0.0341
_diffrn_reflns_Laue_measured_fraction_full 1.000
_diffrn_reflns_Laue_measured_fraction_max 0.967
_diffrn_reflns_limit_h_max 24
_diffrn_reflns_limit_h_min -23
_diffrn_reflns_limit_k_max 13
_diffrn_reflns_limit_k_min -13
_diffrn_reflns_limit_l_max 38
_diffrn_reflns_limit_l_min -37
_diffrn_reflns_number 24587
_diffrn_reflns_point_group_measured_fraction_full 1.000
_diffrn_reflns_point_group_measured_fraction_max 0.967
_diffrn_reflns_theta_full 25.242
_diffrn_reflns_theta_max 30.640
_diffrn_reflns_theta_min 2.337
_diffrn_source 'fine-focus sealed X-ray tube'
_diffrn_source_type 'Rigaku (Mo) X-ray Source'
_exptl_absorpt_coefficient_mu 1.770
_exptl_absorpt_correction_T_max 1.00000
_exptl_absorpt_correction_T_min 0.74760
_exptl_absorpt_correction_type multi-scan
_exptl_absorpt_process_details
;
CrysAlisPro 1.171.43.107a (Rigaku Oxford Diffraction, 2024)
Empirical absorption correction using spherical harmonics,
implemented in SCALE3 ABSPACK scaling algorithm.
;
_exptl_crystal_colour 'clear red'
_exptl_crystal_colour_lustre clear
_exptl_crystal_colour_primary red
_exptl_crystal_density_diffrn 1.451
_exptl_crystal_description block
_exptl_crystal_F_000 2000
_exptl_crystal_recrystallization_method 'Re-crystallisation from solvent: AcOEt/hexane'
_exptl_crystal_size_max 0.18
_exptl_crystal_size_mid 0.1
_exptl_crystal_size_min 0.08
_refine_diff_density_max 0.468
_refine_diff_density_min -0.464
_refine_diff_density_rms 0.065
_refine_ls_extinction_method none
_refine_ls_goodness_of_fit_ref 1.045
_refine_ls_hydrogen_treatment constr
_refine_ls_matrix_type full
_refine_ls_number_parameters 280
_refine_ls_number_reflns 6686
_refine_ls_number_restraints 0
_refine_ls_restrained_S_all 1.045
_refine_ls_R_factor_all 0.0492
_refine_ls_R_factor_gt 0.0315
_refine_ls_shift/su_max 0.001
_refine_ls_shift/su_mean 0.000
_refine_ls_structure_factor_coef Fsqd
_refine_ls_weighting_details 'w=1/[\s^2^(Fo^2^)+(0.0407P)^2^+1.3955P] where P=(Fo^2^+2Fc^2^)/3'
_refine_ls_weighting_scheme calc
_refine_ls_wR_factor_gt 0.0779
_refine_ls_wR_factor_ref 0.0830
_reflns_Friedel_coverage 0.000
_reflns_number_gt 5150
_reflns_number_total 6686
_reflns_threshold_expression 'I > 2\s(I)'
_cod_data_source_file d5cc00607d2.cif
_cod_data_source_block ty044_3_auto
_cod_depositor_comments
;
The following automatic conversions were performed:

data item '_chemical_melting_point' value '424.8-425.2' was changed
to '425.0(2)' -- the average value was taken and precision was
estimated.

Automatic conversion script
Id: cif_fix_values 8170 2020-07-09 18:12:32Z antanas 

 Adding full bibliography for 7134313--7134320.cif.
;
_cod_database_code 7134316
_shelx_shelxl_version_number 2019/3
_chemical_oxdiff_formula C27H42NPSe
_chemical_oxdiff_usercomment Et2O/hexane
_shelx_space_group_comment
;
The symmetry employed for this shelxl refinement is uniquely defined
by the following loop, which should always be used as a source of
symmetry information in preference to the above space-group names.
They are only intended as comments.
;
_shelx_estimated_absorpt_t_max 0.871
_shelx_estimated_absorpt_t_min 0.741
_olex2_refinement_description
;
1. Fixed Uiso
 At 1.2 times of:
  All C(H) groups, All C(H,H) groups
2.a Secondary CH2 refined with riding coordinates:
 C00A(H00A,H00B), C00N(H00D,H00G)
2.b Aromatic/amide H refined with riding coordinates:
 C006(H006), C008(H008), C009(H009), C00C(H00C), C00E(H00E), C00F(H00F),
 C00H(H00H), C00I(H00I), C00J(H00J), C00K(H00K), C00L(H00L), C00M(H00M),
 C00O(H00O), C00P(H00P), C00Q(H00Q), C00R(H00R), C00S(H00S), C00T(H00T),
 C00U(H00U), C00V(H00V)
;
_olex2_exptl_crystal_mounting_method 'sample loop'
_olex2_submission_original_sample_id TY044
_olex2_submission_special_instructions 'No special instructions were received'
_oxdiff_exptl_absorpt_empirical_details
;
Empirical correction (ABSPACK) includes:
- Absorption correction using spherical harmonics
- Frame scaling
;
_oxdiff_exptl_absorpt_empirical_full_max 1.407
_oxdiff_exptl_absorpt_empirical_full_min 0.730

loop_
_space_group_symop_operation_xyz
'x, y, z'
'-x+1/2, -y, z+1/2'
'-x, y+1/2, -z+1/2'
'x+1/2, -y+1/2, -z'
'-x, -y, -z'
'x-1/2, y, -z-1/2'
'x, -y-1/2, z-1/2'
'-x-1/2, y-1/2, z'

loop_
_atom_site_label
_atom_site_type_symbol
_atom_site_fract_x
_atom_site_fract_y
_atom_site_fract_z
_atom_site_U_iso_or_equiv
_atom_site_adp_type
_atom_site_occupancy
_atom_site_site_symmetry_order
_atom_site_calc_flag
_atom_site_refinement_flags_posn
_atom_site_refinement_flags_adp
_atom_site_refinement_flags_occupancy
_atom_site_disorder_assembly
_atom_site_disorder_group
Se5 Se 0.51128(2) 0.88899(2) 0.68532(2) 0.02460(6) Uani 1 1 d . . . . .
P3 P 0.50644(2) 0.70302(4) 0.58954(2) 0.01438(8) Uani 1 1 d . . . . .
O4 O 0.54844(7) 0.71751(12) 0.54136(4) 0.0206(2) Uani 1 1 d . . . . .
N2 N 0.63459(7) 0.73192(14) 0.64851(4) 0.0153(3) Uani 1 1 d . . . . .
C005 C 0.71635(9) 0.68983(17) 0.72361(5) 0.0169(3) Uani 1 1 d . . . . .
C006 C 0.35025(9) 0.73322(17) 0.60832(5) 0.0185(3) Uani 1 1 d . . . . .
H006 H 0.354198 0.650789 0.627713 0.022 Uiso 1 1 calc R U . . .
C007 C 0.48312(9) 0.52709(16) 0.60670(5) 0.0152(3) Uani 1 1 d . . . . .
C008 C 0.45316(9) 0.44267(17) 0.56902(6) 0.0182(3) Uani 1 1 d . . . . .
H008 H 0.448363 0.477456 0.535796 0.022 Uiso 1 1 calc R U . . .
C009 C 0.79501(10) 0.68114(17) 0.73102(6) 0.0193(3) Uani 1 1 d . . . . .
H009 H 0.828593 0.738046 0.711899 0.023 Uiso 1 1 calc R U . . .
C00A C 0.67214(9) 0.62459(16) 0.61720(6) 0.0170(3) Uani 1 1 d . . . . .
H00A H 0.635335 0.590908 0.591644 0.020 Uiso 1 1 calc R U . . .
H00B H 0.686657 0.544885 0.638646 0.020 Uiso 1 1 calc R U . . .
C00B C 0.74268(9) 0.67991(17) 0.59131(5) 0.0166(3) Uani 1 1 d . . . . .
C00C C 0.66807(10) 0.60597(17) 0.75182(6) 0.0214(3) Uani 1 1 d . . . . .
H00C H 0.614110 0.611617 0.747198 0.026 Uiso 1 1 calc R U . . .
C1 C 0.56175(9) 0.77133(16) 0.64351(5) 0.0150(3) Uani 1 1 d . . . . .
C00E C 0.81421(10) 0.62275(17) 0.60111(6) 0.0209(3) Uani 1 1 d . . . . .
H00E H 0.818829 0.548738 0.624479 0.025 Uiso 1 1 calc R U . . .
C00F C 0.40944(10) 0.91183(17) 0.55874(6) 0.0208(3) Uani 1 1 d . . . . .
H00F H 0.453742 0.951621 0.543751 0.025 Uiso 1 1 calc R U . . .
C00G C 0.41560(9) 0.79100(16) 0.58723(5) 0.0161(3) Uani 1 1 d . . . . .
C00H C 0.43728(10) 0.25726(18) 0.62815(6) 0.0224(3) Uani 1 1 d . . . . .
H00H H 0.421124 0.165337 0.635545 0.027 Uiso 1 1 calc R U . . .
C00I C 0.43042(10) 0.30863(17) 0.57977(6) 0.0213(3) Uani 1 1 d . . . . .
H00I H 0.410028 0.251517 0.553942 0.026 Uiso 1 1 calc R U . . .
C00J C 0.73661(10) 0.78817(18) 0.55698(6) 0.0216(3) Uani 1 1 d . . . . .
H00J H 0.687806 0.827063 0.549600 0.026 Uiso 1 1 calc R U . . .
C00K C 0.27913(10) 0.79495(18) 0.60130(6) 0.0222(3) Uani 1 1 d . . . . .
H00K H 0.234445 0.754503 0.615547 0.027 Uiso 1 1 calc R U . . .
C00L C 0.49047(10) 0.47460(18) 0.65517(6) 0.0199(3) Uani 1 1 d . . . . .
H00L H 0.511139 0.531138 0.681074 0.024 Uiso 1 1 calc R U . . .
C00M C 0.27367(10) 0.91511(18) 0.57357(6) 0.0242(4) Uani 1 1 d . . . . .
H00M H 0.225065 0.957936 0.569024 0.029 Uiso 1 1 calc R U . . .
C00N C 0.68516(10) 0.79402(17) 0.68683(5) 0.0184(3) Uani 1 1 d . . . . .
H00D H 0.656096 0.865710 0.705460 0.022 Uiso 1 1 calc R U . . .
H00G H 0.728615 0.840578 0.669813 0.022 Uiso 1 1 calc R U . . .
C00O C 0.69808(10) 0.51403(19) 0.78669(6) 0.0242(4) Uani 1 1 d . . . . .
H00O H 0.664723 0.456428 0.805703 0.029 Uiso 1 1 calc R U . . .
C00P C 0.77632(10) 0.50615(18) 0.79379(6) 0.0231(4) Uani 1 1 d . . . . .
H00P H 0.796851 0.443079 0.817683 0.028 Uiso 1 1 calc R U . . .
C00Q C 0.46763(11) 0.33975(18) 0.66564(6) 0.0232(3) Uani 1 1 d . . . . .
H00Q H 0.472870 0.304006 0.698703 0.028 Uiso 1 1 calc R U . . .
C00R C 0.33798(10) 0.97379(17) 0.55239(6) 0.0240(4) Uani 1 1 d . . . . .
H00R H 0.333573 1.056826 0.533372 0.029 Uiso 1 1 calc R U . . .
C00S C 0.82484(10) 0.58985(18) 0.76619(6) 0.0227(4) Uani 1 1 d . . . . .
H00S H 0.878719 0.584876 0.771303 0.027 Uiso 1 1 calc R U . . .
C00T C 0.87888(10) 0.6730(2) 0.57701(6) 0.0249(4) Uani 1 1 d . . . . .
H00T H 0.927631 0.632985 0.583729 0.030 Uiso 1 1 calc R U . . .
C00U C 0.87266(10) 0.78119(19) 0.54320(6) 0.0245(4) Uani 1 1 d . . . . .
H00U H 0.917052 0.815531 0.526646 0.029 Uiso 1 1 calc R U . . .
C00V C 0.80172(11) 0.8393(2) 0.53354(6) 0.0250(4) Uani 1 1 d . . . . .
H00V H 0.797552 0.914677 0.510707 0.030 Uiso 1 1 calc R U . . .

loop_
_atom_site_aniso_label
_atom_site_aniso_U_11
_atom_site_aniso_U_22
_atom_site_aniso_U_33
_atom_site_aniso_U_23
_atom_site_aniso_U_13
_atom_site_aniso_U_12
Se5 0.02098(10) 0.03331(11) 0.01950(8) -0.01129(7) -0.00361(6) 0.00738(7)
P3 0.01528(19) 0.01670(18) 0.01116(15) -0.00034(14) -0.00091(13) -0.00062(15)
O4 0.0217(6) 0.0274(6) 0.0127(4) 0.0011(5) 0.0015(4) -0.0024(5)
N2 0.0161(7) 0.0153(6) 0.0147(5) -0.0010(5) -0.0015(5) 0.0000(5)
C005 0.0185(8) 0.0167(8) 0.0155(6) -0.0037(6) -0.0025(6) 0.0006(6)
C006 0.0200(8) 0.0187(8) 0.0167(6) -0.0004(6) -0.0012(6) 0.0015(6)
C007 0.0128(7) 0.0170(7) 0.0159(6) -0.0009(6) 0.0001(5) 0.0017(6)
C008 0.0162(8) 0.0213(8) 0.0171(6) -0.0005(6) -0.0007(6) 0.0004(6)
C009 0.0195(8) 0.0212(8) 0.0173(7) -0.0017(6) -0.0010(6) 0.0001(7)
C00A 0.0174(8) 0.0149(7) 0.0187(7) -0.0009(6) 0.0001(6) 0.0009(6)
C00B 0.0166(8) 0.0168(7) 0.0163(6) -0.0023(6) 0.0001(6) -0.0003(6)
C00C 0.0179(8) 0.0255(8) 0.0209(7) -0.0008(7) -0.0017(6) 0.0003(7)
C1 0.0175(8) 0.0145(7) 0.0129(6) 0.0005(6) 0.0000(5) -0.0002(6)
C00E 0.0207(8) 0.0189(8) 0.0232(7) 0.0019(6) -0.0017(6) 0.0002(7)
C00F 0.0217(8) 0.0192(8) 0.0215(7) 0.0007(6) -0.0044(6) -0.0019(6)
C00G 0.0183(8) 0.0160(7) 0.0140(6) -0.0014(6) -0.0038(5) 0.0018(6)
C00H 0.0222(9) 0.0174(8) 0.0275(8) 0.0011(7) 0.0046(7) -0.0018(7)
C00I 0.0189(8) 0.0212(8) 0.0239(7) -0.0055(7) 0.0001(6) -0.0016(7)
C00J 0.0203(8) 0.0243(8) 0.0203(7) 0.0020(6) -0.0009(6) 0.0015(7)
C00K 0.0180(8) 0.0258(9) 0.0226(7) -0.0045(7) -0.0003(6) 0.0019(7)
C00L 0.0233(8) 0.0215(8) 0.0148(6) -0.0019(6) -0.0001(6) -0.0010(7)
C00M 0.0218(9) 0.0236(9) 0.0271(8) -0.0053(7) -0.0078(7) 0.0062(7)
C00N 0.0186(8) 0.0178(7) 0.0187(7) -0.0015(6) -0.0057(6) -0.0011(6)
C00O 0.0284(10) 0.0247(9) 0.0195(7) 0.0010(7) -0.0002(6) -0.0039(7)
C00P 0.0320(10) 0.0222(8) 0.0152(6) -0.0015(6) -0.0053(6) 0.0054(7)
C00Q 0.0283(9) 0.0229(8) 0.0184(7) 0.0037(7) 0.0024(6) -0.0010(7)
C00R 0.0300(10) 0.0161(8) 0.0260(8) 0.0010(7) -0.0096(7) 0.0010(7)
C00S 0.0196(8) 0.0290(9) 0.0195(7) -0.0032(7) -0.0045(6) 0.0053(7)
C00T 0.0163(8) 0.0309(9) 0.0276(8) -0.0037(7) 0.0001(6) 0.0000(7)
C00U 0.0222(9) 0.0315(9) 0.0196(7) -0.0047(7) 0.0026(6) -0.0085(7)
C00V 0.0284(10) 0.0277(9) 0.0188(7) 0.0047(7) -0.0004(6) -0.0051(8)

loop_
_atom_type_symbol
_atom_type_description
_atom_type_scat_dispersion_real
_atom_type_scat_dispersion_imag
_atom_type_scat_source
C C 0.0033 0.0016 'International Tables Vol C Tables 4.2.6.8 and 6.1.1.4'
H H 0.0000 0.0000 'International Tables Vol C Tables 4.2.6.8 and 6.1.1.4'
N N 0.0061 0.0033 'International Tables Vol C Tables 4.2.6.8 and 6.1.1.4'
O O 0.0106 0.0060 'International Tables Vol C Tables 4.2.6.8 and 6.1.1.4'
P P 0.1023 0.0942 'International Tables Vol C Tables 4.2.6.8 and 6.1.1.4'
Se Se -0.0929 2.2259 'International Tables Vol C Tables 4.2.6.8 and 6.1.1.4'

loop_
_geom_angle_atom_site_label_1
_geom_angle_atom_site_label_2
_geom_angle_atom_site_label_3
_geom_angle
_geom_angle_site_symmetry_1
_geom_angle_site_symmetry_3
_geom_angle_publ_flag
O4 P3 C007 114.78(7) . . ?
O4 P3 C1 112.40(7) . . ?
O4 P3 C00G 111.13(7) . . ?
C007 P3 C1 104.77(7) . . ?
C00G P3 C007 104.70(7) . . ?
C00G P3 C1 108.52(7) . . ?
C1 N2 C00A 124.34(13) . . ?
C1 N2 C00N 121.53(13) . . ?
C00N N2 C00A 114.13(13) . . ?
C009 C005 C00N 119.34(14) . . ?
C00C C005 C009 119.14(15) . . ?
C00C C005 C00N 121.47(15) . . ?
C00G C006 H006 119.8 . . ?
C00G C006 C00K 120.47(15) . . ?
C00K C006 H006 119.8 . . ?
C008 C007 P3 116.81(11) . . ?
C00L C007 P3 123.78(12) . . ?
C00L C007 C008 119.35(15) . . ?
C007 C008 H008 119.9 . . ?
C00I C008 C007 120.28(14) . . ?
C00I C008 H008 119.9 . . ?
C005 C009 H009 119.8 . . ?
C00S C009 C005 120.33(16) . . ?
C00S C009 H009 119.8 . . ?
N2 C00A H00A 109.3 . . ?
N2 C00A H00B 109.3 . . ?
N2 C00A C00B 111.79(13) . . ?
H00A C00A H00B 107.9 . . ?
C00B C00A H00A 109.3 . . ?
C00B C00A H00B 109.3 . . ?
C00E C00B C00A 120.43(14) . . ?
C00E C00B C00J 119.31(15) . . ?
C00J C00B C00A 120.26(14) . . ?
C005 C00C H00C 119.8 . . ?
C00O C00C C005 120.41(16) . . ?
C00O C00C H00C 119.8 . . ?
Se5 C1 P3 116.47(8) . . ?
N2 C1 Se5 125.34(11) . . ?
N2 C1 P3 118.19(11) . . ?
C00B C00E H00E 119.8 . . ?
C00T C00E C00B 120.36(16) . . ?
C00T C00E H00E 119.8 . . ?
C00G C00F H00F 120.2 . . ?
C00R C00F H00F 120.2 . . ?
C00R C00F C00G 119.57(16) . . ?
C006 C00G P3 121.36(12) . . ?
C006 C00G C00F 119.51(15) . . ?
C00F C00G P3 118.73(13) . . ?
C00I C00H H00H 120.0 . . ?
C00Q C00H H00H 120.0 . . ?
C00Q C00H C00I 119.97(16) . . ?
C008 C00I C00H 120.14(15) . . ?
C008 C00I H00I 119.9 . . ?
C00H C00I H00I 119.9 . . ?
C00B C00J H00J 120.0 . . ?
C00V C00J C00B 120.03(16) . . ?
C00V C00J H00J 120.0 . . ?
C006 C00K H00K 120.2 . . ?
C00M C00K C006 119.65(16) . . ?
C00M C00K H00K 120.2 . . ?
C007 C00L H00L 120.0 . . ?
C00Q C00L C007 120.01(15) . . ?
C00Q C00L H00L 120.0 . . ?
C00K C00M H00M 119.7 . . ?
C00R C00M C00K 120.60(16) . . ?
C00R C00M H00M 119.7 . . ?
N2 C00N C005 113.31(13) . . ?
N2 C00N H00D 108.9 . . ?
N2 C00N H00G 108.9 . . ?
C005 C00N H00D 108.9 . . ?
C005 C00N H00G 108.9 . . ?
H00D C00N H00G 107.7 . . ?
C00C C00O H00O 120.0 . . ?
C00P C00O C00C 120.02(16) . . ?
C00P C00O H00O 120.0 . . ?
C00O C00P H00P 120.0 . . ?
C00O C00P C00S 120.04(16) . . ?
C00S C00P H00P 120.0 . . ?
C00H C00Q C00L 120.24(15) . . ?
C00H C00Q H00Q 119.9 . . ?
C00L C00Q H00Q 119.9 . . ?
C00F C00R H00R 119.9 . . ?
C00M C00R C00F 120.18(16) . . ?
C00M C00R H00R 119.9 . . ?
C009 C00S H00S 120.0 . . ?
C00P C00S C009 120.05(16) . . ?
C00P C00S H00S 120.0 . . ?
C00E C00T H00T 119.9 . . ?
C00U C00T C00E 120.13(17) . . ?
C00U C00T H00T 119.9 . . ?
C00T C00U H00U 120.1 . . ?
C00V C00U C00T 119.83(16) . . ?
C00V C00U H00U 120.1 . . ?
C00J C00V H00V 119.8 . . ?
C00U C00V C00J 120.32(16) . . ?
C00U C00V H00V 119.8 . . ?

loop_
_geom_bond_atom_site_label_1
_geom_bond_atom_site_label_2
_geom_bond_distance
_geom_bond_site_symmetry_2
_geom_bond_publ_flag
Se5 C1 1.8163(15) . ?
P3 O4 1.4840(11) . ?
P3 C007 1.8021(16) . ?
P3 C1 1.8516(15) . ?
P3 C00G 1.7970(16) . ?
N2 C00A 1.4808(19) . ?
N2 C1 1.332(2) . ?
N2 C00N 1.4752(19) . ?
C005 C009 1.388(2) . ?
C005 C00C 1.388(2) . ?
C005 C00N 1.504(2) . ?
C006 H006 0.9500 . ?
C006 C00G 1.387(2) . ?
C006 C00K 1.387(2) . ?
C007 C008 1.393(2) . ?
C007 C00L 1.392(2) . ?
C008 H008 0.9500 . ?
C008 C00I 1.381(2) . ?
C009 H009 0.9500 . ?
C009 C00S 1.386(2) . ?
C00A H00A 0.9900 . ?
C00A H00B 0.9900 . ?
C00A C00B 1.507(2) . ?
C00B C00E 1.388(2) . ?
C00B C00J 1.391(2) . ?
C00C H00C 0.9500 . ?
C00C C00O 1.386(2) . ?
C00E H00E 0.9500 . ?
C00E C00T 1.384(2) . ?
C00F H00F 0.9500 . ?
C00F C00G 1.394(2) . ?
C00F C00R 1.391(2) . ?
C00H H00H 0.9500 . ?
C00H C00I 1.386(2) . ?
C00H C00Q 1.381(2) . ?
C00I H00I 0.9500 . ?
C00J H00J 0.9500 . ?
C00J C00V 1.386(2) . ?
C00K H00K 0.9500 . ?
C00K C00M 1.377(2) . ?
C00L H00L 0.9500 . ?
C00L C00Q 1.387(2) . ?
C00M H00M 0.9500 . ?
C00M C00R 1.376(3) . ?
C00N H00D 0.9900 . ?
C00N H00G 0.9900 . ?
C00O H00O 0.9500 . ?
C00O C00P 1.379(2) . ?
C00P H00P 0.9500 . ?
C00P C00S 1.381(3) . ?
C00Q H00Q 0.9500 . ?
C00R H00R 0.9500 . ?
C00S H00S 0.9500 . ?
C00T H00T 0.9500 . ?
C00T C00U 1.382(3) . ?
C00U H00U 0.9500 . ?
C00U C00V 1.381(3) . ?
C00V H00V 0.9500 . ?

loop_
_geom_torsion_atom_site_label_1
_geom_torsion_atom_site_label_2
_geom_torsion_atom_site_label_3
_geom_torsion_atom_site_label_4
_geom_torsion
_geom_torsion_site_symmetry_1
_geom_torsion_site_symmetry_2
_geom_torsion_site_symmetry_3
_geom_torsion_site_symmetry_4
_geom_torsion_publ_flag
P3 C007 C008 C00I -176.88(12) . . . . ?
P3 C007 C00L C00Q 176.82(13) . . . . ?
O4 P3 C007 C008 -45.09(14) . . . . ?
O4 P3 C007 C00L 137.62(13) . . . . ?
O4 P3 C1 Se5 130.77(8) . . . . ?
O4 P3 C1 N2 -48.77(14) . . . . ?
O4 P3 C00G C006 139.50(12) . . . . ?
O4 P3 C00G C00F -33.17(14) . . . . ?
N2 C00A C00B C00E 118.36(16) . . . . ?
N2 C00A C00B C00J -62.19(18) . . . . ?
C005 C009 C00S C00P 0.5(2) . . . . ?
C005 C00C C00O C00P 0.5(2) . . . . ?
C006 C00K C00M C00R 0.6(2) . . . . ?
C007 P3 C1 Se5 -103.96(9) . . . . ?
C007 P3 C1 N2 76.50(13) . . . . ?
C007 P3 C00G C006 15.04(14) . . . . ?
C007 P3 C00G C00F -157.64(12) . . . . ?
C007 C008 C00I C00H 0.0(2) . . . . ?
C007 C00L C00Q C00H -0.2(3) . . . . ?
C008 C007 C00L C00Q -0.4(2) . . . . ?
C009 C005 C00C C00O -0.5(2) . . . . ?
C009 C005 C00N N2 125.97(15) . . . . ?
C00A N2 C1 Se5 173.19(11) . . . . ?
C00A N2 C1 P3 -7.3(2) . . . . ?
C00A N2 C00N C005 -59.87(17) . . . . ?
C00A C00B C00E C00T 179.51(15) . . . . ?
C00A C00B C00J C00V 179.55(14) . . . . ?
C00B C00E C00T C00U 0.4(3) . . . . ?
C00B C00J C00V C00U 1.5(3) . . . . ?
C00C C005 C009 C00S 0.0(2) . . . . ?
C00C C005 C00N N2 -56.7(2) . . . . ?
C00C C00O C00P C00S 0.0(2) . . . . ?
C1 P3 C007 C008 -168.85(12) . . . . ?
C1 P3 C007 C00L 13.86(16) . . . . ?
C1 P3 C00G C006 -96.42(13) . . . . ?
C1 P3 C00G C00F 90.91(13) . . . . ?
C1 N2 C00A C00B 123.37(16) . . . . ?
C1 N2 C00N C005 120.13(16) . . . . ?
C00E C00B C00J C00V -1.0(2) . . . . ?
C00E C00T C00U C00V 0.1(3) . . . . ?
C00G P3 C007 C008 77.02(13) . . . . ?
C00G P3 C007 C00L -100.26(14) . . . . ?
C00G P3 C1 Se5 7.45(11) . . . . ?
C00G P3 C1 N2 -172.09(12) . . . . ?
C00G C006 C00K C00M -0.6(2) . . . . ?
C00G C00F C00R C00M -0.8(2) . . . . ?
C00I C00H C00Q C00L 0.8(3) . . . . ?
C00J C00B C00E C00T 0.1(2) . . . . ?
C00K C006 C00G P3 -172.72(12) . . . . ?
C00K C006 C00G C00F -0.1(2) . . . . ?
C00K C00M C00R C00F 0.1(2) . . . . ?
C00L C007 C008 C00I 0.5(2) . . . . ?
C00N N2 C00A C00B -56.64(16) . . . . ?
C00N N2 C1 Se5 -6.8(2) . . . . ?
C00N N2 C1 P3 172.70(11) . . . . ?
C00N C005 C009 C00S 177.40(14) . . . . ?
C00N C005 C00C C00O -177.82(15) . . . . ?
C00O C00P C00S C009 -0.5(2) . . . . ?
C00Q C00H C00I C008 -0.6(3) . . . . ?
C00R C00F C00G P3 173.63(12) . . . . ?
C00R C00F C00G C006 0.8(2) . . . . ?
C00T C00U C00V C00J -1.0(3) . . . . ?
